data_1566866
loop_
_publ_author_name
'Peel, Andrew J.'
'Terzopoulos, Alexandros'
'Jethwa, Rajesh B.'
'Choudhury, Dipanjana'
'Niu, Hao-Che'
'Bond, Andrew D.'
'Slaughter, Jonathan'
'Wright, Dominic S.'

_publ_section_title
;
 A chiral phosphazane reagent strategy for the determination of
 enantiomeric excess of amines
;
_journal_name_full 'Chemical Science'
_journal_paper_doi 10.1039/D2SC01692C
_journal_year 2022
_chemical_absolute_configuration ad
_chemical_formula_moiety 'C27 H48 N3 O P2 +, I -'
_chemical_formula_sum 'C27 H48 I N3 O P2'
_chemical_formula_weight 619.52
_space_group_crystal_system orthorhombic
_space_group_IT_number 19
_space_group_name_Hall 'P 2ac 2ab'
_space_group_name_H-M_alt 'P 21 21 21'
_atom_sites_solution_hydrogens geom
_atom_sites_solution_primary dual
_atom_sites_solution_secondary difmap
_audit_creation_method SHELXL-2018/3
_audit_update_record
;
2021-08-26 deposited with the CCDC.	2022-04-12 downloaded from the CCDC.
;
_cell_angle_alpha 90
_cell_angle_beta 90
_cell_angle_gamma 90
_cell_formula_units_Z 4
_cell_length_a 11.7716(2)
_cell_length_b 15.9064(3)
_cell_length_c 16.4323(3)
_cell_measurement_reflns_used 76546
_cell_measurement_temperature 180(2)
_cell_measurement_theta_max 27.48
_cell_measurement_theta_min 1.00
_cell_volume 3076.85(10)
_computing_cell_refinement 'HKL Scalepack (Otwinowski & Minor, 1997)'
_computing_data_collection 'COLLECT (Nonius, 1999)'
_computing_data_reduction 'HKL Denzo and Scalepack (Otwinowski & Minor, 1997)'
_computing_molecular_graphics 'Mercury (Macrae et al., 2008)'
_computing_publication_material SHELXL
_computing_structure_refinement 'SHELXL (Sheldrick, 2015)'
_computing_structure_solution 'SHELXT (Sheldrick, 2015)'
_diffrn_ambient_temperature 180(2)
_diffrn_measured_fraction_theta_full 0.996
_diffrn_measured_fraction_theta_max 0.993
_diffrn_measurement_device_type 'Nonius KappaCCD'
_diffrn_measurement_method '\w and \f-scans'
_diffrn_radiation_type MoK\a
_diffrn_radiation_wavelength 0.71073
_diffrn_reflns_av_R_equivalents 0.0553
_diffrn_reflns_av_unetI/netI 0.0487
_diffrn_reflns_Laue_measured_fraction_full 0.996
_diffrn_reflns_Laue_measured_fraction_max 0.993
_diffrn_reflns_limit_h_max 15
_diffrn_reflns_limit_h_min -15
_diffrn_reflns_limit_k_max 20
_diffrn_reflns_limit_k_min -20
_diffrn_reflns_limit_l_max 21
_diffrn_reflns_limit_l_min -21
_diffrn_reflns_number 44228
_diffrn_reflns_point_group_measured_fraction_full 0.997
_diffrn_reflns_point_group_measured_fraction_max 0.993
_diffrn_reflns_theta_full 25.242
_diffrn_reflns_theta_max 27.450
_diffrn_reflns_theta_min 3.565
_diffrn_source 'fine-focus sealed tube'
_exptl_absorpt_coefficient_mu 1.168
_exptl_absorpt_correction_T_max 0.780
_exptl_absorpt_correction_T_min 0.696
_exptl_absorpt_correction_type multi-scan
_exptl_absorpt_process_details 'SORTAV (Blessing, 1995)'
_exptl_crystal_colour colourless
_exptl_crystal_density_diffrn 1.337
_exptl_crystal_description block
_exptl_crystal_F_000 1288
_exptl_crystal_size_max 0.530
_exptl_crystal_size_mid 0.280
_exptl_crystal_size_min 0.220
_refine_diff_density_max 0.554
_refine_diff_density_min -0.412
_refine_diff_density_rms 0.051
_refine_ls_abs_structure_details
;
Flack x determined using 1844 quotients [(I+)-(I-)]/[(I+)+(I-)]
(Parsons, Flack and Wagner, Acta Cryst. B69 (2013) 249-259).
;
_refine_ls_abs_structure_Flack -0.027(7)
_refine_ls_extinction_method none
_refine_ls_goodness_of_fit_ref 1.021
_refine_ls_hydrogen_treatment constr
_refine_ls_matrix_type full
_refine_ls_number_parameters 318
_refine_ls_number_reflns 7002
_refine_ls_number_restraints 0
_refine_ls_restrained_S_all 1.021
_refine_ls_R_factor_all 0.0628
_refine_ls_R_factor_gt 0.0332
_refine_ls_shift/su_max 0.001
_refine_ls_shift/su_mean 0.000
_refine_ls_structure_factor_coef Fsqd
_refine_ls_weighting_details 'w=1/[\s^2^(Fo^2^)+(0.0331P)^2^] where P=(Fo^2^+2Fc^2^)/3'
_refine_ls_weighting_scheme calc
_refine_ls_wR_factor_gt 0.0620
_refine_ls_wR_factor_ref 0.0672
_reflns_Friedel_coverage 0.791
_reflns_Friedel_fraction_full 0.998
_reflns_Friedel_fraction_max 0.993
_reflns_number_gt 5044
_reflns_number_total 7002
_reflns_threshold_expression 'I > 2\s(I)'
_cod_data_source_file d2sc01692c3.cif
_cod_data_source_block 5R
_cod_database_code 1566866
_cambridge_user_name 'Andrew Peel'
_cambridge_user_crsid ajp208
_cambridge_supervisor_name 'Dominic Wright'
_cambridge_supervisor_crsid dsw1000
_cambridge_crystallographer_name 'Andrew Peel'
_cambridge_crystallographer_crsid ajp208
_cambridge_sample_id AJP544A
_cambridge_data_id DW_K1_0069
_shelx_space_group_comment
;
The symmetry employed for this shelxl refinement is uniquely defined
by the following loop, which should always be used as a source of
symmetry information in preference to the above space-group names.
They are only intended as comments.
;
_shelx_estimated_absorpt_t_min 0.577
_shelx_estimated_absorpt_t_max 0.783

loop_
_space_group_symop_operation_xyz
'x, y, z'
'-x+1/2, -y, z+1/2'
'-x, y+1/2, -z+1/2'
'x+1/2, -y+1/2, -z'

loop_
_atom_site_label
_atom_site_type_symbol
_atom_site_fract_x
_atom_site_fract_y
_atom_site_fract_z
_atom_site_U_iso_or_equiv
_atom_site_adp_type
_atom_site_occupancy
_atom_site_site_symmetry_order
_atom_site_calc_flag
_atom_site_refinement_flags_posn
_atom_site_refinement_flags_adp
_atom_site_refinement_flags_occupancy
_atom_site_disorder_assembly
_atom_site_disorder_group
I1 I 0.88090(2) 0.32143(2) 0.62981(2) 0.06091(12) Uani 1 1 d . . . . .
P2 P 0.31567(8) 0.42897(6) 0.54639(6) 0.0369(2) Uani 1 1 d . . . . .
P1 P 0.51607(9) 0.37991(6) 0.57656(6) 0.0373(2) Uani 1 1 d . . . . .
O1 O 0.30108(19) 0.52375(14) 0.58243(14) 0.0370(6) Uani 1 1 d . . . . .
N2 N 0.3924(3) 0.38170(16) 0.62451(17) 0.0354(7) Uani 1 1 d . . . . .
N1 N 0.4504(3) 0.42958(19) 0.50288(18) 0.0383(7) Uani 1 1 d . . . . .
N3 N 0.6192(3) 0.42901(17) 0.61874(19) 0.0440(7) Uani 1 1 d . . . . .
H3A H 0.684029 0.402067 0.624516 0.053 Uiso 1 1 calc R U . . .
C5 C 0.3465(3) 0.3282(2) 0.6918(2) 0.0392(9) Uani 1 1 d . . . . .
C21 C 0.5819(3) 0.5224(2) 0.7372(2) 0.0412(10) Uani 1 1 d . . . . .
C26 C 0.4840(4) 0.5639(2) 0.7606(3) 0.0481(10) Uani 1 1 d . . . . .
H26A H 0.435313 0.586430 0.719981 0.058 Uiso 1 1 calc R U . . .
C13 C 0.1261(3) 0.6070(2) 0.6141(2) 0.0379(8) Uani 1 1 d . . . . .
C17 C 0.0173(4) 0.6770(3) 0.4937(2) 0.0595(11) Uani 1 1 d . . . . .
H17A H 0.008932 0.731527 0.466624 0.089 Uiso 1 1 calc R U . . .
H17B H -0.057955 0.652872 0.503931 0.089 Uiso 1 1 calc R U . . .
H17C H 0.061009 0.638947 0.458764 0.089 Uiso 1 1 calc R U . . .
C11 C 0.1989(4) 0.7280(3) 0.5652(3) 0.0513(11) Uani 1 1 d . . . . .
H11A H 0.199389 0.785190 0.539984 0.062 Uiso 1 1 calc R U . . .
C12 C 0.0798(3) 0.6889(2) 0.5747(2) 0.0423(9) Uani 1 1 d . . . . .
C4 C 0.5662(4) 0.3991(2) 0.3820(3) 0.0525(11) Uani 1 1 d . . . . .
H4A H 0.525380 0.345819 0.375146 0.079 Uiso 1 1 calc R U . . .
H4B H 0.633148 0.389987 0.416337 0.079 Uiso 1 1 calc R U . . .
H4C H 0.590108 0.420147 0.328692 0.079 Uiso 1 1 calc R U . . .
C10 C 0.2622(4) 0.6606(2) 0.5161(3) 0.0514(11) Uani 1 1 d . . . . .
H10A H 0.345151 0.663627 0.525770 0.062 Uiso 1 1 calc R U . . .
H10B H 0.247332 0.666721 0.457099 0.062 Uiso 1 1 calc R U . . .
C14 C 0.1951(3) 0.6427(2) 0.6859(2) 0.0448(10) Uani 1 1 d . . . . .
H14A H 0.255734 0.603158 0.702583 0.054 Uiso 1 1 calc R U . . .
H14B H 0.145434 0.654151 0.733271 0.054 Uiso 1 1 calc R U . . .
C18 C 0.0405(3) 0.5399(2) 0.6368(3) 0.0460(10) Uani 1 1 d . . . . .
H18A H 0.080564 0.489699 0.656012 0.069 Uiso 1 1 calc R U . . .
H18B H -0.005373 0.525529 0.588991 0.069 Uiso 1 1 calc R U . . .
H18C H -0.009202 0.561055 0.680065 0.069 Uiso 1 1 calc R U . . .
C16 C -0.0022(3) 0.7365(2) 0.6309(3) 0.0512(10) Uani 1 1 d . . . . .
H16A H -0.029025 0.787448 0.603442 0.077 Uiso 1 1 calc R U . . .
H16B H 0.037224 0.751937 0.681229 0.077 Uiso 1 1 calc R U . . .
H16C H -0.067246 0.700401 0.643877 0.077 Uiso 1 1 calc R U . . .
C19 C 0.6129(3) 0.5164(2) 0.6486(2) 0.0423(9) Uani 1 1 d . . . . .
H19A H 0.551743 0.545425 0.617047 0.051 Uiso 1 1 calc R U . . .
C24 C 0.5245(6) 0.5425(4) 0.8999(3) 0.0754(17) Uani 1 1 d . . . . .
H24A H 0.505654 0.550245 0.955590 0.090 Uiso 1 1 calc R U . . .
C1 C 0.4883(4) 0.4631(3) 0.4223(2) 0.0465(10) Uani 1 1 d . . . . .
C25 C 0.4552(5) 0.5733(3) 0.8412(3) 0.0654(14) Uani 1 1 d . . . . .
H25A H 0.386818 0.601353 0.855676 0.079 Uiso 1 1 calc R U . . .
C23 C 0.6230(6) 0.4998(3) 0.8788(3) 0.0784(15) Uani 1 1 d . . . . .
H23A H 0.671253 0.477702 0.919903 0.094 Uiso 1 1 calc R U . . .
C9 C 0.2122(3) 0.5779(2) 0.5492(2) 0.0415(9) Uani 1 1 d . . . . .
H9A H 0.171376 0.547703 0.504531 0.050 Uiso 1 1 calc R U . . .
C8 C 0.4422(4) 0.3105(3) 0.7516(3) 0.0574(12) Uani 1 1 d . . . . .
H8A H 0.472648 0.363737 0.772105 0.086 Uiso 1 1 calc R U . . .
H8B H 0.502613 0.279091 0.724040 0.086 Uiso 1 1 calc R U . . .
H8C H 0.412872 0.277166 0.797173 0.086 Uiso 1 1 calc R U . . .
C7 C 0.2521(4) 0.3770(3) 0.7333(3) 0.0638(13) Uani 1 1 d . . . . .
H7A H 0.282757 0.429623 0.755196 0.096 Uiso 1 1 calc R U . . .
H7B H 0.220548 0.343264 0.777795 0.096 Uiso 1 1 calc R U . . .
H7C H 0.192209 0.389581 0.693756 0.096 Uiso 1 1 calc R U . . .
C3 C 0.5529(5) 0.5455(3) 0.4351(3) 0.0660(14) Uani 1 1 d . . . . .
H3B H 0.505633 0.584585 0.466374 0.099 Uiso 1 1 calc R U . . .
H3C H 0.571213 0.570405 0.382176 0.099 Uiso 1 1 calc R U . . .
H3D H 0.623336 0.534258 0.465038 0.099 Uiso 1 1 calc R U . . .
C15 C 0.2460(4) 0.7249(3) 0.6519(3) 0.0566(12) Uani 1 1 d . . . . .
H15A H 0.220771 0.774150 0.683952 0.068 Uiso 1 1 calc R U . . .
H15B H 0.330062 0.722824 0.651737 0.068 Uiso 1 1 calc R U . . .
C20 C 0.7239(3) 0.5620(3) 0.6306(3) 0.0624(12) Uani 1 1 d . . . . .
H20A H 0.739904 0.559178 0.572131 0.094 Uiso 1 1 calc R U . . .
H20B H 0.785925 0.535095 0.660756 0.094 Uiso 1 1 calc R U . . .
H20C H 0.717454 0.620900 0.647339 0.094 Uiso 1 1 calc R U . . .
C27 C 0.5706(4) 0.2785(2) 0.5521(2) 0.0492(11) Uani 1 1 d . . . . .
H27A H 0.642692 0.284593 0.522856 0.074 Uiso 1 1 calc R U . . .
H27B H 0.515952 0.248587 0.517696 0.074 Uiso 1 1 calc R U . . .
H27C H 0.583178 0.246607 0.602323 0.074 Uiso 1 1 calc R U . . .
C22 C 0.6505(4) 0.4894(3) 0.7969(3) 0.0608(12) Uani 1 1 d . . . . .
H22A H 0.717168 0.459345 0.782208 0.073 Uiso 1 1 calc R U . . .
C6 C 0.2980(4) 0.2460(3) 0.6574(3) 0.0580(12) Uani 1 1 d . . . . .
H6A H 0.238483 0.258970 0.617564 0.087 Uiso 1 1 calc R U . . .
H6B H 0.265676 0.212532 0.701734 0.087 Uiso 1 1 calc R U . . .
H6C H 0.358786 0.214146 0.630788 0.087 Uiso 1 1 calc R U . . .
C2 C 0.3835(4) 0.4761(3) 0.3714(3) 0.0688(13) Uani 1 1 d . . . . .
H2A H 0.340572 0.423423 0.368301 0.103 Uiso 1 1 calc R U . . .
H2B H 0.405543 0.493779 0.316531 0.103 Uiso 1 1 calc R U . . .
H2C H 0.335986 0.519708 0.396355 0.103 Uiso 1 1 calc R U . . .

loop_
_atom_site_aniso_label
_atom_site_aniso_U_11
_atom_site_aniso_U_22
_atom_site_aniso_U_33
_atom_site_aniso_U_23
_atom_site_aniso_U_13
_atom_site_aniso_U_12
I1 0.04642(17) 0.05558(17) 0.0807(2) 0.01330(18) 0.00416(16) 0.01380(16)
P2 0.0349(5) 0.0335(5) 0.0423(5) -0.0028(4) -0.0026(5) 0.0013(5)
P1 0.0369(6) 0.0321(5) 0.0429(6) -0.0034(4) -0.0023(5) 0.0048(5)
O1 0.0318(14) 0.0349(13) 0.0445(14) -0.0032(12) -0.0027(12) 0.0049(12)
N2 0.0357(16) 0.0304(14) 0.0402(16) 0.0020(14) -0.0060(17) 0.0017(14)
N1 0.0369(18) 0.0364(17) 0.0417(17) -0.0032(15) 0.0010(14) 0.0064(15)
N3 0.0310(15) 0.0376(15) 0.063(2) -0.0052(15) -0.0032(18) 0.0072(16)
C5 0.046(2) 0.0317(19) 0.040(2) 0.0013(18) -0.0004(17) -0.0004(18)
C21 0.033(2) 0.032(2) 0.058(3) -0.0025(19) -0.0079(19) -0.0068(17)
C26 0.050(3) 0.040(2) 0.054(3) -0.0077(19) -0.003(2) -0.006(2)
C13 0.0333(19) 0.0350(18) 0.045(2) 0.0003(16) 0.000(2) 0.0007(18)
C17 0.060(3) 0.062(3) 0.056(3) 0.004(2) -0.008(2) 0.016(3)
C11 0.051(3) 0.035(2) 0.068(3) 0.008(2) 0.012(2) 0.003(2)
C12 0.040(2) 0.036(2) 0.051(2) 0.0024(19) -0.0002(18) 0.0078(18)
C4 0.057(3) 0.043(2) 0.058(3) -0.003(2) 0.017(2) 0.0042(19)
C10 0.053(3) 0.039(3) 0.061(3) 0.004(2) 0.015(2) 0.008(2)
C14 0.040(2) 0.045(2) 0.049(2) -0.0003(18) -0.002(2) 0.0038(19)
C18 0.038(2) 0.042(2) 0.059(3) -0.001(2) 0.000(2) -0.0002(17)
C16 0.044(2) 0.043(2) 0.066(3) 0.005(2) -0.002(2) 0.0101(19)
C19 0.033(2) 0.0367(19) 0.057(3) -0.0047(17) -0.004(2) 0.0024(19)
C24 0.099(5) 0.076(4) 0.051(3) -0.005(3) 0.003(3) -0.045(4)
C1 0.051(3) 0.044(2) 0.044(2) -0.0003(18) 0.008(2) 0.009(2)
C25 0.074(3) 0.053(3) 0.069(3) -0.017(3) 0.016(3) -0.024(3)
C23 0.088(4) 0.082(3) 0.065(4) 0.020(3) -0.027(4) -0.028(3)
C9 0.038(2) 0.041(2) 0.045(2) -0.0038(19) -0.0013(19) 0.0036(19)
C8 0.066(3) 0.055(3) 0.051(3) 0.013(2) -0.013(2) -0.006(2)
C7 0.074(3) 0.057(3) 0.061(3) 0.010(2) 0.019(3) 0.012(3)
C3 0.094(4) 0.041(3) 0.063(3) 0.002(2) 0.024(3) 0.002(2)
C15 0.050(3) 0.048(3) 0.072(3) -0.014(2) -0.004(2) -0.004(2)
C20 0.052(3) 0.059(3) 0.077(3) -0.008(3) 0.007(3) -0.015(2)
C27 0.059(3) 0.036(2) 0.053(3) -0.0042(19) -0.005(2) 0.015(2)
C22 0.052(3) 0.060(3) 0.071(3) 0.009(2) -0.012(3) -0.008(2)
C6 0.068(3) 0.044(2) 0.062(3) 0.005(2) -0.004(2) -0.016(2)
C2 0.063(3) 0.109(4) 0.034(2) 0.011(3) 0.005(3) 0.035(3)

loop_
_atom_type_symbol
_atom_type_description
_atom_type_scat_dispersion_real
_atom_type_scat_dispersion_imag
_atom_type_scat_source
C C 0.0033 0.0016 'International Tables Vol C Tables 4.2.6.8 and 6.1.1.4'
H H 0.0000 0.0000 'International Tables Vol C Tables 4.2.6.8 and 6.1.1.4'
N N 0.0061 0.0033 'International Tables Vol C Tables 4.2.6.8 and 6.1.1.4'
O O 0.0106 0.0060 'International Tables Vol C Tables 4.2.6.8 and 6.1.1.4'
P P 0.1023 0.0942 'International Tables Vol C Tables 4.2.6.8 and 6.1.1.4'
I I -0.4742 1.8119 'International Tables Vol C Tables 4.2.6.8 and 6.1.1.4'

loop_
_geom_angle_atom_site_label_1
_geom_angle_atom_site_label_2
_geom_angle_atom_site_label_3
_geom_angle
_geom_angle_site_symmetry_1
_geom_angle_site_symmetry_3
_geom_angle_publ_flag
O1 P2 N1 103.91(14) . . ?
O1 P2 N2 100.75(13) . . ?
N1 P2 N2 80.34(14) . . ?
N3 P1 N1 116.25(17) . . ?
N3 P1 N2 116.89(15) . . ?
N1 P1 N2 85.90(15) . . ?
N3 P1 C27 105.41(18) . . ?
N1 P1 C27 116.07(17) . . ?
N2 P1 C27 116.09(17) . . ?
C9 O1 P2 119.0(2) . . ?
C5 N2 P1 131.3(2) . . ?
C5 N2 P2 127.1(2) . . ?
P1 N2 P2 96.48(15) . . ?
C1 N1 P1 133.2(2) . . ?
C1 N1 P2 129.6(2) . . ?
P1 N1 P2 97.11(16) . . ?
C19 N3 P1 124.4(3) . . ?
C19 N3 H3A 117.8 . . ?
P1 N3 H3A 117.8 . . ?
N2 C5 C7 107.8(3) . . ?
N2 C5 C8 108.4(3) . . ?
C7 C5 C8 110.2(3) . . ?
N2 C5 C6 110.3(3) . . ?
C7 C5 C6 109.2(4) . . ?
C8 C5 C6 110.9(3) . . ?
C22 C21 C26 118.3(4) . . ?
C22 C21 C19 121.6(4) . . ?
C26 C21 C19 120.1(4) . . ?
C25 C26 C21 121.7(5) . . ?
C25 C26 H26A 119.2 . . ?
C21 C26 H26A 119.2 . . ?
C18 C13 C14 114.9(3) . . ?
C18 C13 C9 113.3(3) . . ?
C14 C13 C9 107.1(3) . . ?
C18 C13 C12 117.4(3) . . ?
C14 C13 C12 101.3(3) . . ?
C9 C13 C12 101.2(3) . . ?
C12 C17 H17A 109.5 . . ?
C12 C17 H17B 109.5 . . ?
H17A C17 H17B 109.5 . . ?
C12 C17 H17C 109.5 . . ?
H17A C17 H17C 109.5 . . ?
H17B C17 H17C 109.5 . . ?
C15 C11 C10 106.9(3) . . ?
C15 C11 C12 102.9(3) . . ?
C10 C11 C12 102.3(3) . . ?
C15 C11 H11A 114.5 . . ?
C10 C11 H11A 114.5 . . ?
C12 C11 H11A 114.5 . . ?
C17 C12 C16 106.4(3) . . ?
C17 C12 C11 113.5(3) . . ?
C16 C12 C11 115.7(3) . . ?
C17 C12 C13 115.3(3) . . ?
C16 C12 C13 112.5(3) . . ?
C11 C12 C13 93.5(3) . . ?
C1 C4 H4A 109.5 . . ?
C1 C4 H4B 109.5 . . ?
H4A C4 H4B 109.5 . . ?
C1 C4 H4C 109.5 . . ?
H4A C4 H4C 109.5 . . ?
H4B C4 H4C 109.5 . . ?
C11 C10 C9 103.0(3) . . ?
C11 C10 H10A 111.2 . . ?
C9 C10 H10A 111.2 . . ?
C11 C10 H10B 111.2 . . ?
C9 C10 H10B 111.2 . . ?
H10A C10 H10B 109.1 . . ?
C13 C14 C15 103.8(3) . . ?
C13 C14 H14A 111.0 . . ?
C15 C14 H14A 111.0 . . ?
C13 C14 H14B 111.0 . . ?
C15 C14 H14B 111.0 . . ?
H14A C14 H14B 109.0 . . ?
C13 C18 H18A 109.5 . . ?
C13 C18 H18B 109.5 . . ?
H18A C18 H18B 109.5 . . ?
C13 C18 H18C 109.5 . . ?
H18A C18 H18C 109.5 . . ?
H18B C18 H18C 109.5 . . ?
C12 C16 H16A 109.5 . . ?
C12 C16 H16B 109.5 . . ?
H16A C16 H16B 109.5 . . ?
C12 C16 H16C 109.5 . . ?
H16A C16 H16C 109.5 . . ?
H16B C16 H16C 109.5 . . ?
N3 C19 C21 113.2(3) . . ?
N3 C19 C20 109.9(3) . . ?
C21 C19 C20 111.5(3) . . ?
N3 C19 H19A 107.3 . . ?
C21 C19 H19A 107.3 . . ?
C20 C19 H19A 107.3 . . ?
C25 C24 C23 120.2(5) . . ?
C25 C24 H24A 119.9 . . ?
C23 C24 H24A 119.9 . . ?
N1 C1 C2 107.2(3) . . ?
N1 C1 C4 109.1(3) . . ?
C2 C1 C4 110.2(4) . . ?
N1 C1 C3 109.4(3) . . ?
C2 C1 C3 111.5(4) . . ?
C4 C1 C3 109.5(3) . . ?
C24 C25 C26 119.8(5) . . ?
C24 C25 H25A 120.1 . . ?
C26 C25 H25A 120.1 . . ?
C24 C23 C22 119.5(5) . . ?
C24 C23 H23A 120.2 . . ?
C22 C23 H23A 120.2 . . ?
O1 C9 C10 111.2(3) . . ?
O1 C9 C13 112.9(3) . . ?
C10 C9 C13 103.8(3) . . ?
O1 C9 H9A 109.6 . . ?
C10 C9 H9A 109.6 . . ?
C13 C9 H9A 109.6 . . ?
C5 C8 H8A 109.5 . . ?
C5 C8 H8B 109.5 . . ?
H8A C8 H8B 109.5 . . ?
C5 C8 H8C 109.5 . . ?
H8A C8 H8C 109.5 . . ?
H8B C8 H8C 109.5 . . ?
C5 C7 H7A 109.5 . . ?
C5 C7 H7B 109.5 . . ?
H7A C7 H7B 109.5 . . ?
C5 C7 H7C 109.5 . . ?
H7A C7 H7C 109.5 . . ?
H7B C7 H7C 109.5 . . ?
C1 C3 H3B 109.5 . . ?
C1 C3 H3C 109.5 . . ?
H3B C3 H3C 109.5 . . ?
C1 C3 H3D 109.5 . . ?
H3B C3 H3D 109.5 . . ?
H3C C3 H3D 109.5 . . ?
C11 C15 C14 103.0(3) . . ?
C11 C15 H15A 111.2 . . ?
C14 C15 H15A 111.2 . . ?
C11 C15 H15B 111.2 . . ?
C14 C15 H15B 111.2 . . ?
H15A C15 H15B 109.1 . . ?
C19 C20 H20A 109.5 . . ?
C19 C20 H20B 109.5 . . ?
H20A C20 H20B 109.5 . . ?
C19 C20 H20C 109.5 . . ?
H20A C20 H20C 109.5 . . ?
H20B C20 H20C 109.5 . . ?
P1 C27 H27A 109.5 . . ?
P1 C27 H27B 109.5 . . ?
H27A C27 H27B 109.5 . . ?
P1 C27 H27C 109.5 . . ?
H27A C27 H27C 109.5 . . ?
H27B C27 H27C 109.5 . . ?
C21 C22 C23 120.5(5) . . ?
C21 C22 H22A 119.8 . . ?
C23 C22 H22A 119.8 . . ?
C5 C6 H6A 109.5 . . ?
C5 C6 H6B 109.5 . . ?
H6A C6 H6B 109.5 . . ?
C5 C6 H6C 109.5 . . ?
H6A C6 H6C 109.5 . . ?
H6B C6 H6C 109.5 . . ?
C1 C2 H2A 109.5 . . ?
C1 C2 H2B 109.5 . . ?
H2A C2 H2B 109.5 . . ?
C1 C2 H2C 109.5 . . ?
H2A C2 H2C 109.5 . . ?
H2B C2 H2C 109.5 . . ?

loop_
_geom_bond_atom_site_label_1
_geom_bond_atom_site_label_2
_geom_bond_distance
_geom_bond_site_symmetry_2
_geom_bond_publ_flag
P2 O1 1.629(2) . ?
P2 N1 1.739(3) . ?
P2 N2 1.741(3) . ?
P1 N3 1.602(3) . ?
P1 N1 1.640(3) . ?
P1 N2 1.655(3) . ?
P1 C27 1.782(4) . ?
O1 C9 1.461(4) . ?
N2 C5 1.497(5) . ?
N1 C1 1.495(5) . ?
N3 C19 1.477(4) . ?
N3 H3A 0.8800 . ?
C5 C7 1.517(5) . ?
C5 C8 1.521(5) . ?
C5 C6 1.534(5) . ?
C21 C22 1.374(5) . ?
C21 C26 1.383(5) . ?
C21 C19 1.504(5) . ?
C26 C25 1.375(6) . ?
C26 H26A 0.9500 . ?
C13 C18 1.515(5) . ?
C13 C14 1.541(5) . ?
C13 C9 1.543(5) . ?
C13 C12 1.553(5) . ?
C17 C12 1.532(5) . ?
C17 H17A 0.9800 . ?
C17 H17B 0.9800 . ?
C17 H17C 0.9800 . ?
C11 C15 1.529(6) . ?
C11 C10 1.535(5) . ?
C11 C12 1.542(5) . ?
C11 H11A 1.0000 . ?
C12 C16 1.535(6) . ?
C4 C1 1.521(5) . ?
C4 H4A 0.9800 . ?
C4 H4B 0.9800 . ?
C4 H4C 0.9800 . ?
C10 C9 1.541(5) . ?
C10 H10A 0.9900 . ?
C10 H10B 0.9900 . ?
C14 C15 1.543(6) . ?
C14 H14A 0.9900 . ?
C14 H14B 0.9900 . ?
C18 H18A 0.9800 . ?
C18 H18B 0.9800 . ?
C18 H18C 0.9800 . ?
C16 H16A 0.9800 . ?
C16 H16B 0.9800 . ?
C16 H16C 0.9800 . ?
C19 C20 1.523(5) . ?
C19 H19A 1.0000 . ?
C24 C25 1.355(7) . ?
C24 C23 1.388(8) . ?
C24 H24A 0.9500 . ?
C1 C2 1.505(6) . ?
C1 C3 1.531(6) . ?
C25 H25A 0.9500 . ?
C23 C22 1.394(7) . ?
C23 H23A 0.9500 . ?
C9 H9A 1.0000 . ?
C8 H8A 0.9800 . ?
C8 H8B 0.9800 . ?
C8 H8C 0.9800 . ?
C7 H7A 0.9800 . ?
C7 H7B 0.9800 . ?
C7 H7C 0.9800 . ?
C3 H3B 0.9800 . ?
C3 H3C 0.9800 . ?
C3 H3D 0.9800 . ?
C15 H15A 0.9900 . ?
C15 H15B 0.9900 . ?
C20 H20A 0.9800 . ?
C20 H20B 0.9800 . ?
C20 H20C 0.9800 . ?
C27 H27A 0.9800 . ?
C27 H27B 0.9800 . ?
C27 H27C 0.9800 . ?
C22 H22A 0.9500 . ?
C6 H6A 0.9800 . ?
C6 H6B 0.9800 . ?
C6 H6C 0.9800 . ?
C2 H2A 0.9800 . ?
C2 H2B 0.9800 . ?
C2 H2C 0.9800 . ?
